data_4115842
loop_
_publ_author_name
'K. C. Kumara Swamy'
'Sudha Kumaraswamy'
'Praveen Kommana'

_publ_section_title
;
 Very Strong C-H...O, N-H...O, and O-H...O Hydrogen Bonds Involving a
 Cyclic Phosphate
;
_journal_name_full 'Journal of the American Chemical Society'
_journal_page_first 12642
_journal_page_last 12649
_journal_paper_doi 10.1021/ja010713x
_journal_volume 123
_journal_year 2001
_chemical_formula_moiety 'C24 H35 O5 P'
_chemical_formula_sum 'C24 H35 O5 P'
_chemical_formula_weight 434.49
_chemical_name_systematic
; 
 ? 
;
_space_group_IT_number 2
_symmetry_cell_setting triclinic
_symmetry_space_group_name_Hall '-P 1'
_symmetry_space_group_name_H-M 'P -1'
_atom_sites_solution_hydrogens geom
_atom_sites_solution_primary direct
_atom_sites_solution_secondary difmap
_audit_creation_method SHELXL-97
_cell_angle_alpha 107.95(2)
_cell_angle_beta 107.20(2)
_cell_angle_gamma 103.49(3)
_cell_formula_units_Z 2
_cell_length_a 8.601(3)
_cell_length_b 12.744(2)
_cell_length_c 13.149(2)
_cell_measurement_temperature 293(2)
_cell_volume 1223.5(6)
_computing_structure_refinement 'SHELXL-97 (Sheldrick, 1997)'
_computing_structure_solution 'SHELXS-97 (Sheldrick, 1990)'
_diffrn_ambient_temperature 293(2)
_diffrn_measured_fraction_theta_full 1.000
_diffrn_measured_fraction_theta_max 1.000
_diffrn_radiation_monochromator graphite
_diffrn_radiation_source 'fine-focus sealed tube'
_diffrn_radiation_type MoK\a
_diffrn_radiation_wavelength 0.71073
_diffrn_reflns_av_R_equivalents 0.0000
_diffrn_reflns_av_sigmaI/netI 0.0245
_diffrn_reflns_limit_h_max 10
_diffrn_reflns_limit_h_min 0
_diffrn_reflns_limit_k_max 14
_diffrn_reflns_limit_k_min -15
_diffrn_reflns_limit_l_max 14
_diffrn_reflns_limit_l_min -15
_diffrn_reflns_number 4292
_diffrn_reflns_theta_full 24.97
_diffrn_reflns_theta_max 24.97
_diffrn_reflns_theta_min 1.77
_exptl_absorpt_coefficient_mu 0.142
_exptl_absorpt_correction_type none
_exptl_crystal_colour colourless
_exptl_crystal_density_diffrn 1.179
_exptl_crystal_description needles
_exptl_crystal_F_000 468
_exptl_crystal_size_max 0.4
_exptl_crystal_size_mid 0.2
_exptl_crystal_size_min 0.2
_refine_diff_density_max 0.277
_refine_diff_density_min -0.299
_refine_diff_density_rms 0.045
_refine_ls_extinction_method none
_refine_ls_goodness_of_fit_ref 1.094
_refine_ls_hydrogen_treatment mixed
_refine_ls_matrix_type full
_refine_ls_number_parameters 292
_refine_ls_number_reflns 4292
_refine_ls_number_restraints 0
_refine_ls_restrained_S_all 1.094
_refine_ls_R_factor_all 0.0633
_refine_ls_R_factor_gt 0.0420
_refine_ls_shift/su_max 0.003
_refine_ls_shift/su_mean 0.000
_refine_ls_structure_factor_coef Fsqd
_refine_ls_weighting_details 'w=1/[\s^2^(Fo^2^)+(0.0706P)^2^+0.2834P] where P=(Fo^2^+2Fc^2^)/3'
_refine_ls_weighting_scheme calc
_refine_ls_wR_factor_gt 0.1140
_refine_ls_wR_factor_ref 0.1338
_reflns_number_gt 3024
_reflns_number_total 4292
_reflns_threshold_expression >2sigma(I)
_cod_data_source_file ja010713x_04.cif
_cod_data_source_block compd1+meoh
_cod_depositor_comments
;
The following automatic conversions were performed:

'_refine_ls_weighting_scheme' value 'calc
w=1/[\s^2^(Fo^2^)+(0.0706P)^2^+0.2834P] where P=(Fo^2^+2Fc^2^)/3' was
changed to 'calc'. New tag '_refine_ls_weighting_details' was
created. The value of the new tag was set to
'w=1/[\s^2^(Fo^2^)+(0.0706P)^2^+0.2834P] where P=(Fo^2^+2Fc^2^)/3'.

Automatic conversion script
Id: cif_fix_values 3143 2015-03-26 13:38:13Z robertas 
;
_cod_original_cell_volume 1223.6(5)
_cod_database_code 4115842

loop_
_symmetry_equiv_pos_as_xyz
'x, y, z'
'-x, -y, -z'

loop_
_atom_site_label
_atom_site_type_symbol
_atom_site_fract_x
_atom_site_fract_y
_atom_site_fract_z
_atom_site_U_iso_or_equiv
_atom_site_adp_type
_atom_site_occupancy
_atom_site_calc_flag
_atom_site_refinement_flags
P P 0.28829(7) 0.12478(5) 0.20215(5) 0.03680(18) Uani 1 d .
O1 O 0.28036(18) 0.05078(12) 0.27985(13) 0.0385(4) Uani 1 d .
O2 O 0.41501(18) 0.25654(12) 0.28608(13) 0.0396(4) Uani 1 d .
O3 O 0.3560(2) 0.07314(14) 0.11453(13) 0.0458(4) Uani 1 d .
O4 O 0.1139(2) 0.13574(15) 0.16340(16) 0.0549(5) Uani 1 d .
O5 O -0.1770(2) -0.00496(19) 0.09812(16) 0.0606(5) Uani 1 d .
C1 C 0.4004(3) -0.00455(19) 0.31132(18) 0.0360(5) Uani 1 d .
C2 C 0.3489(3) -0.12782(19) 0.26108(19) 0.0401(5) Uani 1 d .
C3 C 0.4754(3) -0.1733(2) 0.3005(2) 0.0457(6) Uani 1 d .
H3 H 0.4474 -0.2546 0.2673 0.055 Uiso 1 calc R
C4 C 0.6409(3) -0.1048(2) 0.3865(2) 0.0462(6) Uani 1 d .
C5 C 0.6807(3) 0.0153(2) 0.4354(2) 0.0438(5) Uani 1 d .
H5 H 0.7903 0.0628 0.4939 0.053 Uiso 1 calc R
C6 C 0.5629(3) 0.06787(19) 0.40026(18) 0.0374(5) Uani 1 d .
C7 C 0.6118(3) 0.20082(19) 0.45886(18) 0.0410(5) Uani 1 d .
H7A H 0.5078 0.2179 0.4592 0.049 Uiso 1 calc R
H7B H 0.6918 0.2288 0.5392 0.049 Uiso 1 calc R
C8 C 0.6952(3) 0.26766(18) 0.40019(18) 0.0377(5) Uani 1 d .
C9 C 0.8745(3) 0.30327(19) 0.4316(2) 0.0441(5) Uani 1 d .
H9 H 0.9423 0.2854 0.4887 0.053 Uiso 1 calc R
C10 C 0.9533(3) 0.3647(2) 0.3792(2) 0.0450(6) Uani 1 d .
C11 C 0.8491(3) 0.3954(2) 0.2989(2) 0.0491(6) Uani 1 d .
H11 H 0.9025 0.4389 0.2654 0.059 Uiso 1 calc R
C12 C 0.6690(3) 0.36496(19) 0.2652(2) 0.0424(5) Uani 1 d .
C13 C 0.5961(3) 0.29533(18) 0.31517(18) 0.0361(5) Uani 1 d .
C14 C 0.1635(3) -0.2111(2) 0.1722(2) 0.0480(6) Uani 1 d .
C15 C 0.0304(3) -0.1897(3) 0.2250(3) 0.0643(7) Uani 1 d .
H15A H 0.0512 -0.2095 0.2913 0.096 Uiso 1 calc R
H15B H -0.0853 -0.2381 0.1678 0.096 Uiso 1 calc R
H15C H 0.0422 -0.1080 0.2488 0.096 Uiso 1 calc R
C16 C 0.1430(4) -0.3420(2) 0.1416(3) 0.0751(9) Uani 1 d .
H16A H 0.2257 -0.3591 0.1097 0.113 Uiso 1 calc R
H16B H 0.0271 -0.3915 0.0854 0.113 Uiso 1 calc R
H16C H 0.1636 -0.3570 0.2108 0.113 Uiso 1 calc R
C17 C 0.1175(4) -0.1937(3) 0.0583(2) 0.0712(9) Uani 1 d .
H17A H 0.1086 -0.1173 0.0722 0.107 Uiso 1 calc R
H17B H 0.0081 -0.2536 0.0017 0.107 Uiso 1 calc R
H17C H 0.2069 -0.1994 0.0294 0.107 Uiso 1 calc R
C18 C 0.7698(4) -0.1604(3) 0.4279(3) 0.0695(8) Uani 1 d .
H18A H 0.8219 -0.1810 0.3729 0.104 Uiso 1 calc R
H18B H 0.7107 -0.2302 0.4346 0.104 Uiso 1 calc R
H18C H 0.8588 -0.1054 0.5025 0.104 Uiso 1 calc R
C19 C 1.1463(3) 0.4006(3) 0.4106(3) 0.0664(8) Uani 1 d .
H19A H 1.2069 0.4363 0.4939 0.100 Uiso 1 calc R
H19B H 1.1813 0.4562 0.3791 0.100 Uiso 1 calc R
H19C H 1.1739 0.3321 0.3790 0.100 Uiso 1 calc R
C20 C 0.5656(3) 0.4098(2) 0.1821(2) 0.0590(7) Uani 1 d .
C21 C 0.4527(6) 0.4672(4) 0.2349(4) 0.1126(15) Uani 1 d .
H21A H 0.3995 0.5038 0.1877 0.169 Uiso 1 calc R
H21B H 0.5245 0.5258 0.3124 0.169 Uiso 1 calc R
H21C H 0.3636 0.4077 0.2374 0.169 Uiso 1 calc R
C22 C 0.6860(5) 0.5076(3) 0.1671(4) 0.0994(13) Uani 1 d .
H22A H 0.7563 0.4764 0.1306 0.149 Uiso 1 calc R
H22B H 0.7599 0.5704 0.2420 0.149 Uiso 1 calc R
H22C H 0.6173 0.5374 0.1193 0.149 Uiso 1 calc R
C23 C 0.4522(6) 0.3115(3) 0.0633(3) 0.1121(16) Uani 1 d .
H23A H 0.5235 0.2763 0.0311 0.168 Uiso 1 calc R
H23B H 0.3928 0.3430 0.0128 0.168 Uiso 1 calc R
H23C H 0.3682 0.2528 0.0704 0.168 Uiso 1 calc R
C24 C -0.2656(4) 0.0299(3) 0.1701(3) 0.0898(11) Uani 1 d .
H24A H -0.1840 0.0703 0.2499 0.135 Uiso 1 calc R
H24B H -0.3529 -0.0387 0.1612 0.135 Uiso 1 calc R
H24C H -0.3199 0.0817 0.1479 0.135 Uiso 1 calc R
H5 H -0.203(2) 0.0658(16) 0.0981(14) 0.008(4) Uiso 1 d .
H5A H -0.031(5) 0.062(4) 0.129(3) 0.029(10) Uiso 0.50 d P
H5B H -0.260(5) -0.035(4) -0.003(4) 0.033(11) Uiso 0.50 d P

loop_
_atom_site_aniso_label
_atom_site_aniso_U_11
_atom_site_aniso_U_22
_atom_site_aniso_U_33
_atom_site_aniso_U_23
_atom_site_aniso_U_13
_atom_site_aniso_U_12
P 0.0288(3) 0.0387(3) 0.0407(3) 0.0191(3) 0.0097(2) 0.0095(2)
O1 0.0349(8) 0.0386(8) 0.0430(8) 0.0207(7) 0.0141(7) 0.0112(6)
O2 0.0316(8) 0.0365(8) 0.0476(9) 0.0175(7) 0.0122(7) 0.0109(6)
O3 0.0441(9) 0.0495(9) 0.0375(8) 0.0164(7) 0.0135(7) 0.0111(7)
O4 0.0326(9) 0.0580(10) 0.0756(12) 0.0378(10) 0.0134(8) 0.0151(8)
O5 0.0501(11) 0.0711(13) 0.0553(11) 0.0194(10) 0.0250(9) 0.0158(10)
C1 0.0361(11) 0.0409(12) 0.0361(11) 0.0204(10) 0.0156(9) 0.0141(9)
C2 0.0411(12) 0.0415(12) 0.0392(12) 0.0208(10) 0.0154(10) 0.0120(10)
C3 0.0488(14) 0.0419(13) 0.0504(13) 0.0222(11) 0.0213(11) 0.0161(11)
C4 0.0441(13) 0.0531(14) 0.0533(14) 0.0307(12) 0.0219(11) 0.0220(11)
C5 0.0360(12) 0.0532(14) 0.0411(12) 0.0251(11) 0.0120(10) 0.0106(10)
C6 0.0370(12) 0.0441(12) 0.0322(11) 0.0197(10) 0.0138(9) 0.0107(10)
C7 0.0400(12) 0.0427(12) 0.0308(11) 0.0114(10) 0.0088(9) 0.0102(10)
C8 0.0364(12) 0.0312(11) 0.0339(11) 0.0072(9) 0.0096(9) 0.0062(9)
C9 0.0370(12) 0.0364(12) 0.0440(13) 0.0096(10) 0.0070(10) 0.0082(10)
C10 0.0336(12) 0.0371(12) 0.0500(13) 0.0072(10) 0.0140(10) 0.0058(10)
C11 0.0455(14) 0.0401(12) 0.0539(14) 0.0157(11) 0.0225(12) 0.0032(10)
C12 0.0435(13) 0.0330(11) 0.0421(12) 0.0132(10) 0.0131(10) 0.0066(10)
C13 0.0313(11) 0.0311(11) 0.0379(11) 0.0098(9) 0.0112(9) 0.0068(9)
C14 0.0470(14) 0.0387(12) 0.0457(13) 0.0171(11) 0.0088(11) 0.0061(10)
C15 0.0396(14) 0.0622(17) 0.0718(18) 0.0244(15) 0.0116(13) 0.0027(12)
C16 0.0658(19) 0.0423(15) 0.086(2) 0.0193(15) 0.0072(16) 0.0051(13)
C17 0.073(2) 0.0601(17) 0.0465(15) 0.0180(14) 0.0018(14) -0.0016(15)
C18 0.0537(17) 0.0741(19) 0.093(2) 0.0449(18) 0.0258(16) 0.0331(15)
C19 0.0417(15) 0.0622(17) 0.085(2) 0.0204(15) 0.0257(14) 0.0125(13)
C20 0.0532(16) 0.0500(15) 0.0672(17) 0.0361(14) 0.0130(13) 0.0048(12)
C21 0.110(3) 0.119(3) 0.176(4) 0.108(3) 0.069(3) 0.074(3)
C22 0.083(2) 0.087(2) 0.122(3) 0.079(2) 0.017(2) 0.0010(19)
C23 0.129(3) 0.081(2) 0.074(2) 0.049(2) -0.016(2) -0.002(2)
C24 0.064(2) 0.116(3) 0.072(2) 0.011(2) 0.0436(17) 0.0167(19)

loop_
_atom_type_symbol
_atom_type_description
_atom_type_scat_dispersion_real
_atom_type_scat_dispersion_imag
_atom_type_scat_source
C C 0.0033 0.0016 'International Tables Vol C Tables 4.2.6.8 and 6.1.1.4'
H H 0.0000 0.0000 'International Tables Vol C Tables 4.2.6.8 and 6.1.1.4'
O O 0.0106 0.0060 'International Tables Vol C Tables 4.2.6.8 and 6.1.1.4'
P P 0.1023 0.0942 'International Tables Vol C Tables 4.2.6.8 and 6.1.1.4'

loop_
_geom_angle_atom_site_label_1
_geom_angle_atom_site_label_2
_geom_angle_atom_site_label_3
_geom_angle
O3 P O4 119.93(10)
O3 P O2 109.87(9)
O4 P O2 103.22(10)
O3 P O1 109.87(9)
O4 P O1 105.31(9)
O2 P O1 107.92(8)
C1 O1 P 124.32(13)
C13 O2 P 122.92(13)
H5B O5 H5A 112(3)
H5B O5 C24 114.1(19)
H5A O5 C24 115.4(18)
C6 C1 C2 122.7(2)
C6 C1 O1 116.93(19)
C2 C1 O1 120.13(19)
C3 C2 C1 115.5(2)
C3 C2 C14 120.6(2)
C1 C2 C14 123.9(2)
C4 C3 C2 124.0(2)
C5 C4 C3 117.5(2)
C5 C4 C18 121.3(2)
C3 C4 C18 121.2(2)
C4 C5 C6 122.2(2)
C5 C6 C1 118.0(2)
C5 C6 C7 120.15(19)
C1 C6 C7 121.8(2)
C8 C7 C6 113.51(18)
C13 C8 C9 118.7(2)
C13 C8 C7 121.1(2)
C9 C8 C7 120.1(2)
C10 C9 C8 121.0(2)
C9 C10 C11 117.8(2)
C9 C10 C19 121.2(2)
C11 C10 C19 121.0(2)
C10 C11 C12 124.2(2)
C13 C12 C11 114.9(2)
C13 C12 C20 124.4(2)
C11 C12 C20 120.7(2)
C8 C13 C12 123.1(2)
C8 C13 O2 116.44(19)
C12 C13 O2 120.33(19)
C17 C14 C15 109.6(2)
C17 C14 C2 111.8(2)
C15 C14 C2 109.7(2)
C17 C14 C16 107.5(2)
C15 C14 C16 106.6(2)
C2 C14 C16 111.5(2)
C23 C20 C22 108.5(3)
C23 C20 C12 111.7(2)
C22 C20 C12 111.6(2)
C23 C20 C21 110.0(3)
C22 C20 C21 105.2(3)
C12 C20 C21 109.7(2)

loop_
_geom_bond_atom_site_label_1
_geom_bond_atom_site_label_2
_geom_bond_distance
P O3 1.4859(17)
P O4 1.4892(17)
P O2 1.5868(17)
P O1 1.5946(15)
O1 C1 1.415(3)
O2 C13 1.410(2)
O5 H5B 1.19(4)
O5 H5A 1.21(4)
O5 C24 1.413(3)
C1 C6 1.392(3)
C1 C2 1.401(3)
C2 C3 1.391(3)
C2 C14 1.542(3)
C3 C4 1.388(3)
C4 C5 1.375(3)
C4 C18 1.509(3)
C5 C6 1.385(3)
C6 C7 1.521(3)
C7 C8 1.511(3)
C8 C13 1.386(3)
C8 C9 1.392(3)
C9 C10 1.381(3)
C10 C11 1.389(3)
C10 C19 1.503(3)
C11 C12 1.398(3)
C12 C13 1.398(3)
C12 C20 1.536(3)
C14 C17 1.531(3)
C14 C15 1.539(4)
C14 C16 1.545(3)
C20 C23 1.511(4)
C20 C22 1.527(4)
C20 C21 1.542(5)

loop_
_geom_hbond_atom_site_label_D
_geom_hbond_atom_site_label_H
_geom_hbond_atom_site_label_A
_geom_hbond_distance_DH
_geom_hbond_distance_HA
_geom_hbond_distance_DA
_geom_hbond_angle_DHA
_geom_hbond_site_symmetry_A
O5 H5B O3 1.19(4) 1.32(4) 2.505(3) 177(4) 2
O5 H5A O4 1.21(4) 1.22(4) 2.429(3) 176(3) .
